data_7046093
loop_
_publ_author_name
'Horiuchi, Shinnosuke'
'Moon, Sangjoon'
'Sakuda, Eri'
'Ito, Akitaka'
'Arikawa, Yasuhiro'
'Umakoshi, Keisuke'

_publ_section_title
;
 U- to Z-shape isomerization in a Pt<sub>2</sub>Ag<sub>2</sub> framework
 containing pyridyl-NHC ligands.
;
_journal_issue 21
_journal_name_full 'Dalton transactions (Cambridge, England : 2003)'
_journal_page_first 7113
_journal_page_last 7117
_journal_paper_doi 10.1039/c8dt01047a
_journal_volume 47
_journal_year 2018
_chemical_formula_moiety 'C51 H72 Ag2 F12 N14 O3 P2 Pt2'
_chemical_formula_sum 'C51 H72 Ag2 F12 N14 O3 P2 Pt2'
_chemical_formula_weight 1825.07
_space_group_crystal_system monoclinic
_space_group_IT_number 14
_space_group_name_Hall '-P 2ybc'
_space_group_name_H-M_alt 'P 1 21/c 1'
_symmetry_space_group_name_Hall '-P 2ybc'
_symmetry_space_group_name_H-M 'P 1 21/c 1'
_atom_sites_solution_hydrogens geom
_atom_sites_solution_primary direct
_atom_sites_solution_secondary difmap
_audit_update_record
;
2018-04-05 deposited with the CCDC.
2018-04-18 downloaded from the CCDC.
;
_cell_angle_alpha 90.0000
_cell_angle_beta 90.7056(11)
_cell_angle_gamma 90.0000
_cell_formula_units_Z 4
_cell_length_a 13.5442(9)
_cell_length_b 16.5240(11)
_cell_length_c 29.6856(18)
_cell_measurement_reflns_used 24364
_cell_measurement_temperature 93
_cell_measurement_theta_max 27.49
_cell_measurement_theta_min 1.84
_cell_volume 6643.3(7)
_computing_cell_refinement DTREK
_computing_data_collection DTREK
_computing_data_reduction DTREK
_computing_molecular_graphics 'CrystalStructure 4.2'
_computing_publication_material 'CrystalStructure 4.2 (Rigaku, 2017)'
_computing_structure_refinement 'SHELXL-2014/7 (Sheldrick, 2014)'
_computing_structure_solution 'SHELXS97 (Sheldrick, 2008)'
_diffrn_ambient_temperature 93
_diffrn_detector_area_resol_mean 29.257
_diffrn_measured_fraction_theta_full 0.994
_diffrn_measured_fraction_theta_max 0.989
_diffrn_measurement_device_type 'Rigaku Saturn70'
_diffrn_measurement_method \w
_diffrn_radiation_type 'Mo K\a'
_diffrn_radiation_wavelength 0.71075
_diffrn_reflns_av_R_equivalents 0.0269
_diffrn_reflns_Laue_measured_fraction_full 0.994
_diffrn_reflns_Laue_measured_fraction_max 0.989
_diffrn_reflns_limit_h_max 17
_diffrn_reflns_limit_h_min -16
_diffrn_reflns_limit_k_max 21
_diffrn_reflns_limit_k_min -21
_diffrn_reflns_limit_l_max 38
_diffrn_reflns_limit_l_min -30
_diffrn_reflns_number 53334
_diffrn_reflns_point_group_measured_fraction_full 0.994
_diffrn_reflns_point_group_measured_fraction_max 0.989
_diffrn_reflns_theta_full 25.242
_diffrn_reflns_theta_max 27.482
_diffrn_reflns_theta_min 1.504
_diffrn_standards_number 0
_exptl_absorpt_coefficient_mu 4.892
_exptl_absorpt_correction_T_max 0.613
_exptl_absorpt_correction_T_min 0.485
_exptl_absorpt_correction_type multi-scan
_exptl_absorpt_process_details 'REQAB (Rigaku, 1998)'
_exptl_crystal_colour colorless
_exptl_crystal_density_diffrn 1.825
_exptl_crystal_density_method 'not measured'
_exptl_crystal_description prism
_exptl_crystal_F_000 3552.00
_exptl_crystal_recrystallization_method 'Re-crystallisation from solvent: acetone/hexane'
_exptl_crystal_size_max 0.270
_exptl_crystal_size_mid 0.170
_exptl_crystal_size_min 0.100
_refine_diff_density_max 1.39
_refine_diff_density_min -1.07
_refine_ls_extinction_method none
_refine_ls_goodness_of_fit_ref 1.129
_refine_ls_hydrogen_treatment constr
_refine_ls_number_parameters 767
_refine_ls_number_reflns 15082
_refine_ls_number_restraints 0
_refine_ls_R_factor_all 0.0283
_refine_ls_R_factor_gt 0.0257
_refine_ls_shift/su_max 0.003
_refine_ls_structure_factor_coef Fsqd
_refine_ls_weighting_details 'w = 1/[\s^2^(Fo^2^)+(0.0439P)^2^+3.2471P] where P=(Fo^2^+2Fc^2^)/3'
_refine_ls_weighting_scheme calc
_refine_ls_wR_factor_gt 0.0752
_refine_ls_wR_factor_ref 0.0773
_reflns_Friedel_coverage 0.000
_reflns_number_gt 13753
_reflns_number_total 15082
_reflns_threshold_expression F^2^>2.0\s(F^2^)
_cod_data_source_file c8dt01047a2.cif
_cod_data_source_block 1833a
_cod_depositor_comments 'Adding full bibliography for 7046091--7046093.cif.'
_cod_database_code 7046093

loop_
_space_group_symop_id
_space_group_symop_operation_xyz
1 +X,+Y,+Z
2 -X,1/2+Y,1/2-Z
3 -X,-Y,-Z
4 +X,-1/2-Y,-1/2+Z

loop_
_atom_site_label
_atom_site_type_symbol
_atom_site_fract_x
_atom_site_fract_y
_atom_site_fract_z
_atom_site_U_iso_or_equiv
_atom_site_adp_type
_atom_site_occupancy
_atom_site_site_symmetry_order
_atom_site_calc_flag
_atom_site_refinement_flags_posn
_atom_site_refinement_flags_adp
_atom_site_refinement_flags_occupancy
_atom_site_disorder_assembly
_atom_site_disorder_group
Pt1 Pt 0.93179(2) -0.03479(2) 0.65678(2) 0.01556(4) Uani 1 1 d . . . . .
Pt2 Pt 0.56018(2) 0.07662(2) 0.66005(2) 0.01423(4) Uani 1 1 d . . . . .
Ag1 Ag 0.72689(2) -0.08024(2) 0.69931(2) 0.01697(6) Uani 1 1 d . . . . .
Ag2 Ag 0.76605(2) 0.10179(2) 0.71140(2) 0.01742(6) Uani 1 1 d . . . . .
N11 N 0.9085(2) -0.02316(18) 0.58934(10) 0.0188(6) Uani 1 1 d . . . . .
C12 C 0.8846(3) -0.0916(2) 0.56724(12) 0.0205(7) Uani 1 1 d . . . . .
C13 C 0.8601(3) -0.0932(2) 0.52196(13) 0.0259(8) Uani 1 1 d . . . . .
H13 H 0.844690 -0.142801 0.507251 0.031 Uiso 1 1 calc R U . . .
C14 C 0.8588(3) -0.0209(3) 0.49862(14) 0.0286(9) Uani 1 1 d . . . . .
H14 H 0.841456 -0.020078 0.467510 0.034 Uiso 1 1 calc R U . . .
C15 C 0.8830(3) 0.0512(3) 0.52096(14) 0.0293(9) Uani 1 1 d . . . . .
H15 H 0.882448 0.101435 0.505356 0.035 Uiso 1 1 calc R U . . .
C16 C 0.9076(3) 0.0477(2) 0.56611(13) 0.0247(8) Uani 1 1 d . . . . .
H16 H 0.924540 0.096304 0.581463 0.030 Uiso 1 1 calc R U . . .
N121 N 0.8847(2) -0.15917(18) 0.59543(10) 0.0193(6) Uani 1 1 d . . . . .
C122 C 0.9069(3) -0.1490(2) 0.64026(12) 0.0182(7) Uani 1 1 d . . . . .
N123 N 0.9107(2) -0.22345(18) 0.65747(10) 0.0192(6) Uani 1 1 d . . . . .
C124 C 0.8911(3) -0.2808(2) 0.62321(13) 0.0237(8) Uani 1 1 d . . . . .
H124 H 0.889518 -0.337875 0.626848 0.028 Uiso 1 1 calc R U . . .
C125 C 0.8752(3) -0.2405(2) 0.58482(13) 0.0225(8) Uani 1 1 d . . . . .
H125 H 0.860449 -0.263033 0.556072 0.027 Uiso 1 1 calc R U . . .
C126 C 0.9367(3) -0.2468(2) 0.70456(12) 0.0225(8) Uani 1 1 d . . . . .
H126 H 0.957608 -0.196930 0.721242 0.027 Uiso 1 1 calc R U . . .
C127 C 0.8467(3) -0.2818(2) 0.72766(13) 0.0289(9) Uani 1 1 d . . . . .
H12A H 0.864399 -0.296998 0.758640 0.035 Uiso 1 1 calc R U . . .
H12B H 0.793971 -0.241249 0.728063 0.035 Uiso 1 1 calc R U . . .
H12C H 0.823862 -0.329799 0.711180 0.035 Uiso 1 1 calc R U . . .
C128 C 1.0231(3) -0.3059(3) 0.70452(14) 0.0330(10) Uani 1 1 d . . . . .
H12D H 1.039961 -0.321060 0.735584 0.040 Uiso 1 1 calc R U . . .
H12E H 1.004642 -0.354379 0.687400 0.040 Uiso 1 1 calc R U . . .
H12F H 1.080287 -0.280136 0.690547 0.040 Uiso 1 1 calc R U . . .
N21 N 0.9358(2) -0.04885(18) 0.72362(10) 0.0183(6) Uani 1 1 d . . . . .
N22 N 0.8488(2) -0.07128(18) 0.74341(10) 0.0187(6) Uani 1 1 d . . . . .
C23 C 0.8654(3) -0.0753(2) 0.78782(13) 0.0213(8) Uani 1 1 d . . . . .
C231 C 0.7857(3) -0.1030(3) 0.81897(14) 0.0305(9) Uani 1 1 d . . . . .
H23A H 0.810708 -0.102168 0.850085 0.037 Uiso 1 1 calc R U . . .
H23B H 0.728714 -0.066673 0.816209 0.037 Uiso 1 1 calc R U . . .
H23C H 0.765592 -0.158161 0.810958 0.037 Uiso 1 1 calc R U . . .
C24 C 0.9634(3) -0.0550(2) 0.79707(13) 0.0255(8) Uani 1 1 d . . . . .
H24 H 0.994915 -0.052662 0.825811 0.031 Uiso 1 1 calc R U . . .
C25 C 1.0056(3) -0.0387(2) 0.75556(12) 0.0202(7) Uani 1 1 d . . . . .
C251 C 1.1087(3) -0.0156(2) 0.74410(14) 0.0275(8) Uani 1 1 d . . . . .
H25A H 1.148399 -0.011179 0.771823 0.033 Uiso 1 1 calc R U . . .
H25B H 1.137240 -0.057122 0.724577 0.033 Uiso 1 1 calc R U . . .
H25C H 1.108323 0.036511 0.728386 0.033 Uiso 1 1 calc R U . . .
N31 N 0.9644(2) 0.08572(17) 0.66497(10) 0.0177(6) Uani 1 1 d . . . . .
N32 N 0.8909(2) 0.13853(17) 0.67714(10) 0.0179(6) Uani 1 1 d . . . . .
C33 C 0.9254(3) 0.2137(2) 0.67090(14) 0.0246(8) Uani 1 1 d . . . . .
C331 C 0.8619(3) 0.2858(3) 0.68070(18) 0.0384(11) Uani 1 1 d . . . . .
H33A H 0.898686 0.335494 0.674285 0.046 Uiso 1 1 calc R U . . .
H33B H 0.802198 0.283923 0.661724 0.046 Uiso 1 1 calc R U . . .
H33C H 0.843266 0.285231 0.712499 0.046 Uiso 1 1 calc R U . . .
C34 C 1.0211(3) 0.2102(2) 0.65494(13) 0.0248(8) Uani 1 1 d . . . . .
H34 H 1.062903 0.254542 0.648058 0.030 Uiso 1 1 calc R U . . .
C35 C 1.0429(3) 0.1286(2) 0.65113(13) 0.0207(7) Uani 1 1 d . . . . .
C351 C 1.1346(3) 0.0883(2) 0.63484(15) 0.0296(9) Uani 1 1 d . . . . .
H35A H 1.182876 0.129585 0.626349 0.036 Uiso 1 1 calc R U . . .
H35B H 1.162464 0.054375 0.658898 0.036 Uiso 1 1 calc R U . . .
H35C H 1.118542 0.054590 0.608604 0.036 Uiso 1 1 calc R U . . .
N41 N 0.5840(2) 0.08820(19) 0.59292(10) 0.0194(6) Uani 1 1 d . . . . .
C42 C 0.6009(3) 0.1643(2) 0.57843(12) 0.0218(8) Uani 1 1 d . . . . .
C43 C 0.6214(3) 0.1828(3) 0.53401(13) 0.0299(9) Uani 1 1 d . . . . .
H43 H 0.632723 0.237069 0.524794 0.036 Uiso 1 1 calc R U . . .
C44 C 0.6248(3) 0.1197(3) 0.50364(14) 0.0339(10) Uani 1 1 d . . . . .
H44 H 0.637584 0.130234 0.472794 0.041 Uiso 1 1 calc R U . . .
C45 C 0.6097(3) 0.0411(3) 0.51808(13) 0.0285(9) Uani 1 1 d . . . . .
H45 H 0.613313 -0.002618 0.497400 0.034 Uiso 1 1 calc R U . . .
C46 C 0.5893(3) 0.0269(2) 0.56265(12) 0.0219(8) Uani 1 1 d . . . . .
H46 H 0.578638 -0.027060 0.572467 0.026 Uiso 1 1 calc R U . . .
N421 N 0.5967(2) 0.22135(19) 0.61317(10) 0.0225(7) Uani 1 1 d . . . . .
C422 C 0.5789(3) 0.1945(2) 0.65619(12) 0.0192(7) Uani 1 1 d . . . . .
N423 N 0.5731(2) 0.26248(18) 0.68080(10) 0.0198(6) Uani 1 1 d . . . . .
C424 C 0.5875(3) 0.3306(2) 0.65401(13) 0.0263(8) Uani 1 1 d . . . . .
H424 H 0.587304 0.385269 0.663993 0.032 Uiso 1 1 calc R U . . .
C425 C 0.6019(3) 0.3054(2) 0.61161(13) 0.0279(9) Uani 1 1 d . . . . .
H425 H 0.613228 0.338155 0.585882 0.033 Uiso 1 1 calc R U . . .
C426 C 0.5495(3) 0.2671(2) 0.72965(12) 0.0242(8) Uani 1 1 d . . . . .
H426 H 0.538536 0.210838 0.740946 0.029 Uiso 1 1 calc R U . . .
C427 C 0.6362(4) 0.3035(3) 0.75580(15) 0.0423(11) Uani 1 1 d . . . . .
H42A H 0.620083 0.306360 0.787852 0.051 Uiso 1 1 calc R U . . .
H42B H 0.694802 0.269577 0.751871 0.051 Uiso 1 1 calc R U . . .
H42C H 0.649570 0.358128 0.744487 0.051 Uiso 1 1 calc R U . . .
C428 C 0.4543(4) 0.3142(3) 0.73501(17) 0.0472(13) Uani 1 1 d . . . . .
H42D H 0.438014 0.317655 0.767022 0.057 Uiso 1 1 calc R U . . .
H42E H 0.462559 0.368863 0.722794 0.057 Uiso 1 1 calc R U . . .
H42F H 0.400796 0.286577 0.718660 0.057 Uiso 1 1 calc R U . . .
N51 N 0.5531(2) 0.06908(17) 0.72722(10) 0.0164(6) Uani 1 1 d . . . . .
N52 N 0.6403(2) 0.08097(18) 0.75010(10) 0.0179(6) Uani 1 1 d . . . . .
C53 C 0.6212(3) 0.0794(2) 0.79435(13) 0.0224(8) Uani 1 1 d . . . . .
C531 C 0.7015(3) 0.0962(3) 0.82793(14) 0.0317(9) Uani 1 1 d . . . . .
H53A H 0.674894 0.092568 0.858429 0.038 Uiso 1 1 calc R U . . .
H53B H 0.754404 0.056323 0.824476 0.038 Uiso 1 1 calc R U . . .
H53C H 0.727774 0.150649 0.822963 0.038 Uiso 1 1 calc R U . . .
C54 C 0.5211(3) 0.0664(2) 0.79994(13) 0.0231(8) Uani 1 1 d . . . . .
H54 H 0.487420 0.062584 0.827743 0.028 Uiso 1 1 calc R U . . .
C55 C 0.4794(3) 0.0600(2) 0.75708(12) 0.0194(7) Uani 1 1 d . . . . .
C551 C 0.3752(3) 0.0494(3) 0.74225(14) 0.0269(8) Uani 1 1 d . . . . .
H55A H 0.333191 0.043822 0.768701 0.032 Uiso 1 1 calc R U . . .
H55B H 0.354186 0.096655 0.724665 0.032 Uiso 1 1 calc R U . . .
H55C H 0.369512 0.000647 0.723584 0.032 Uiso 1 1 calc R U . . .
N61 N 0.5306(2) -0.04453(17) 0.65351(10) 0.0155(6) Uani 1 1 d . . . . .
N62 N 0.6042(2) -0.10156(17) 0.65786(10) 0.0167(6) Uani 1 1 d . . . . .
C63 C 0.5690(3) -0.1712(2) 0.64056(12) 0.0198(7) Uani 1 1 d . . . . .
C631 C 0.6291(3) -0.2473(2) 0.64189(14) 0.0269(8) Uani 1 1 d . . . . .
H63A H 0.591543 -0.291415 0.627797 0.032 Uiso 1 1 calc R U . . .
H63B H 0.690625 -0.238896 0.625474 0.032 Uiso 1 1 calc R U . . .
H63C H 0.644580 -0.261336 0.673267 0.032 Uiso 1 1 calc R U . . .
C64 C 0.4735(3) -0.1595(2) 0.62482(12) 0.0226(8) Uani 1 1 d . . . . .
H64 H 0.431375 -0.198604 0.611057 0.027 Uiso 1 1 calc R U . . .
C65 C 0.4518(3) -0.0785(2) 0.63335(12) 0.0199(7) Uani 1 1 d . . . . .
C651 C 0.3607(3) -0.0305(2) 0.62349(14) 0.0283(9) Uani 1 1 d . . . . .
H65A H 0.311339 -0.065316 0.608785 0.034 Uiso 1 1 calc R U . . .
H65B H 0.334059 -0.009410 0.651696 0.034 Uiso 1 1 calc R U . . .
H65C H 0.376817 0.014662 0.603499 0.034 Uiso 1 1 calc R U . . .
P11 P 0.75354(7) 0.51125(6) 0.61975(3) 0.0228(2) Uani 1 1 d . . . . .
F11 F 0.63758(18) 0.49651(16) 0.61350(10) 0.0416(6) Uani 1 1 d . . . . .
F12 F 0.7517(2) 0.45295(14) 0.66281(9) 0.0382(6) Uani 1 1 d . . . . .
F13 F 0.7755(2) 0.43592(17) 0.58830(10) 0.0512(8) Uani 1 1 d . . . . .
F14 F 0.86903(19) 0.52579(15) 0.62719(11) 0.0485(8) Uani 1 1 d . . . . .
F15 F 0.7539(2) 0.57090(17) 0.57788(9) 0.0452(7) Uani 1 1 d . . . . .
F16 F 0.7308(2) 0.58620(14) 0.65197(9) 0.0407(7) Uani 1 1 d . . . . .
P21 P 1.16840(14) 0.78224(15) 0.58212(9) 0.0233(6) Uiso 0.589(7) 1 d . . P A 1
F21 F 1.1363(3) 0.6913(3) 0.59465(18) 0.0353(12) Uiso 0.589(7) 1 d . . P A 1
F22 F 1.0776(4) 0.7790(4) 0.54196(19) 0.0363(14) Uiso 0.589(7) 1 d . . P A 1
F23 F 1.1037(4) 0.8162(3) 0.62101(17) 0.0391(13) Uiso 0.589(7) 1 d . . P A 1
F24 F 1.1981(4) 0.8731(3) 0.56947(18) 0.0338(13) Uiso 0.589(7) 1 d . . P A 1
F25 F 1.2598(3) 0.7744(3) 0.61571(17) 0.0404(13) Uiso 0.589(7) 1 d . . P A 1
F26 F 1.2346(5) 0.7455(4) 0.5418(2) 0.0573(17) Uiso 0.589(7) 1 d . . P A 1
P31 P 1.1713(2) 0.7601(2) 0.56922(13) 0.0262(8) Uiso 0.411(7) 1 d . . P A 2
F31 F 1.2719(6) 0.7442(5) 0.5966(3) 0.052(2) Uiso 0.411(7) 1 d . . P A 2
F32 F 1.1348(6) 0.6702(5) 0.5746(3) 0.054(2) Uiso 0.411(7) 1 d . . P A 2
F33 F 1.1166(7) 0.7833(6) 0.6142(3) 0.059(2) Uiso 0.411(7) 1 d . . P A 2
F34 F 1.2117(5) 0.8518(5) 0.5618(2) 0.0317(18) Uiso 0.411(7) 1 d . . P A 2
F35 F 1.2187(6) 0.7423(5) 0.5235(3) 0.054(2) Uiso 0.411(7) 1 d . . P A 2
F36 F 1.0680(6) 0.7975(5) 0.5509(3) 0.034(2) Uiso 0.411(7) 1 d . . P A 2
O1 O 0.8904(3) 0.7282(3) 0.47055(13) 0.0608(11) Uani 1 1 d . . . . .
C1A C 0.9736(13) 0.6118(8) 0.5055(4) 0.067(4) Uiso 0.57(3) 1 d . . P B 1
H1A H 1.039443 0.587338 0.504295 0.081 Uiso 0.57(3) 1 calc R U P B 1
H1B H 0.959914 0.628386 0.536524 0.081 Uiso 0.57(3) 1 calc R U P B 1
H1C H 0.924080 0.572210 0.495565 0.081 Uiso 0.57(3) 1 calc R U P B 1
C2A C 0.9694(10) 0.6883(8) 0.4736(4) 0.043(3) Uiso 0.57(3) 1 d . . P B 1
C3A C 1.0603(8) 0.7077(9) 0.4488(4) 0.049(3) Uiso 0.57(3) 1 d . . P B 1
H3A H 1.111780 0.668249 0.456547 0.059 Uiso 0.57(3) 1 calc R U P B 1
H3B H 1.046522 0.705449 0.416292 0.059 Uiso 0.57(3) 1 calc R U P B 1
H3C H 1.082783 0.762132 0.456956 0.059 Uiso 0.57(3) 1 calc R U P B 1
C1B C 1.0399(13) 0.6733(14) 0.4471(5) 0.061(5) Uiso 0.43(3) 1 d . . P B 2
H1D H 1.075474 0.622199 0.451354 0.074 Uiso 0.43(3) 1 calc R U P B 2
H1E H 1.026416 0.681692 0.414903 0.074 Uiso 0.43(3) 1 calc R U P B 2
H1F H 1.080306 0.718070 0.458701 0.074 Uiso 0.43(3) 1 calc R U P B 2
C2B C 0.9423(13) 0.6702(10) 0.4725(5) 0.045(4) Uiso 0.43(3) 1 d . . P B 2
C3B C 0.919(2) 0.6008(12) 0.4999(7) 0.088(7) Uiso 0.43(3) 1 d . . P B 2
H3D H 0.970650 0.559868 0.496794 0.106 Uiso 0.43(3) 1 calc R U P B 2
H3E H 0.914505 0.617360 0.531492 0.106 Uiso 0.43(3) 1 calc R U P B 2
H3F H 0.855391 0.578056 0.489925 0.106 Uiso 0.43(3) 1 calc R U P B 2
O2 O 1.4329(3) 0.6275(3) 0.48960(12) 0.0652(12) Uani 1 1 d . . . . .
C4 C 1.4627(6) 0.5865(7) 0.5631(2) 0.127(5) Uani 1 1 d . . . . .
H4A H 1.429273 0.551680 0.584854 0.152 Uiso 1 1 calc R U . . .
H4B H 1.528778 0.564928 0.557288 0.152 Uiso 1 1 calc R U . . .
H4C H 1.468412 0.641366 0.575318 0.152 Uiso 1 1 calc R U . . .
C5 C 1.4057(5) 0.5885(3) 0.52105(17) 0.0518(14) Uani 1 1 d . . . . .
C6 C 1.3079(7) 0.5452(5) 0.5208(2) 0.097(3) Uani 1 1 d . . . . .
H6A H 1.299420 0.516971 0.549471 0.116 Uiso 1 1 calc R U . . .
H6B H 1.254435 0.584615 0.516549 0.116 Uiso 1 1 calc R U . . .
H6C H 1.306053 0.505918 0.496037 0.116 Uiso 1 1 calc R U . . .
O3 O 0.6474(3) 0.8688(2) 0.45498(12) 0.0530(9) Uani 1 1 d . . . . .
C7 C 0.6580(5) 0.7427(4) 0.4196(3) 0.088(3) Uani 1 1 d . . . . .
H7A H 0.656913 0.686086 0.429426 0.106 Uiso 1 1 calc R U . . .
H7B H 0.603104 0.752432 0.398468 0.106 Uiso 1 1 calc R U . . .
H7C H 0.720628 0.754028 0.404665 0.106 Uiso 1 1 calc R U . . .
C8 C 0.6480(4) 0.7962(3) 0.45911(18) 0.0450(12) Uani 1 1 d . . . . .
C9 C 0.6370(5) 0.7596(5) 0.5049(3) 0.086(3) Uani 1 1 d . . . . .
H9A H 0.638934 0.700450 0.502449 0.104 Uiso 1 1 calc R U . . .
H9B H 0.691137 0.777996 0.524556 0.104 Uiso 1 1 calc R U . . .
H9C H 0.573790 0.776268 0.517635 0.104 Uiso 1 1 calc R U . . .

loop_
_atom_site_aniso_label
_atom_site_aniso_U_11
_atom_site_aniso_U_22
_atom_site_aniso_U_33
_atom_site_aniso_U_23
_atom_site_aniso_U_13
_atom_site_aniso_U_12
Pt1 0.01620(7) 0.01243(7) 0.01799(8) 0.00057(5) -0.00212(5) -0.00029(5)
Pt2 0.01425(7) 0.01445(7) 0.01400(7) -0.00029(4) 0.00098(5) 0.00012(4)
Ag1 0.01591(13) 0.01558(12) 0.01936(14) 0.00138(9) -0.00255(10) -0.00114(9)
Ag2 0.01532(13) 0.01679(12) 0.02015(14) -0.00186(10) 0.00061(10) -0.00065(9)
N11 0.0175(15) 0.0189(15) 0.0201(16) 0.0030(12) -0.0011(12) 0.0002(12)
C12 0.0204(18) 0.0202(17) 0.0208(19) 0.0032(14) -0.0001(14) -0.0011(14)
C13 0.027(2) 0.0261(19) 0.025(2) 0.0001(16) -0.0022(16) -0.0007(16)
C14 0.029(2) 0.036(2) 0.020(2) 0.0069(16) -0.0059(16) -0.0021(17)
C15 0.032(2) 0.027(2) 0.029(2) 0.0105(17) -0.0032(17) -0.0008(17)
C16 0.027(2) 0.0183(18) 0.029(2) 0.0048(15) -0.0032(16) -0.0003(15)
N121 0.0245(16) 0.0167(14) 0.0168(15) -0.0007(11) -0.0010(12) -0.0026(12)
C122 0.0197(17) 0.0150(16) 0.0199(18) 0.0010(13) -0.0003(14) -0.0015(13)
N123 0.0224(15) 0.0132(14) 0.0220(16) -0.0002(11) -0.0003(12) -0.0013(12)
C124 0.027(2) 0.0156(17) 0.029(2) -0.0024(15) 0.0021(16) -0.0032(14)
C125 0.0245(19) 0.0200(18) 0.023(2) -0.0070(14) 0.0014(15) -0.0043(14)
C126 0.031(2) 0.0154(16) 0.0215(19) 0.0034(14) -0.0032(15) -0.0007(15)
C127 0.039(2) 0.026(2) 0.021(2) 0.0041(15) 0.0012(17) -0.0032(17)
C128 0.041(2) 0.026(2) 0.032(2) 0.0042(17) -0.0038(18) 0.0110(18)
N21 0.0173(15) 0.0155(14) 0.0220(16) 0.0007(12) -0.0024(12) -0.0020(11)
N22 0.0175(15) 0.0182(15) 0.0205(16) 0.0004(12) -0.0009(12) 0.0001(11)
C23 0.0254(19) 0.0194(18) 0.0190(19) -0.0004(13) -0.0023(15) 0.0011(14)
C231 0.032(2) 0.036(2) 0.024(2) 0.0015(17) 0.0017(17) -0.0017(18)
C24 0.027(2) 0.0255(19) 0.024(2) -0.0021(16) -0.0053(16) 0.0007(16)
C25 0.0234(19) 0.0167(17) 0.0204(19) -0.0017(13) -0.0068(14) 0.0018(14)
C251 0.0221(19) 0.030(2) 0.030(2) 0.0044(17) -0.0088(16) -0.0036(16)
N31 0.0161(14) 0.0150(14) 0.0219(16) -0.0017(11) 0.0015(12) -0.0003(11)
N32 0.0175(14) 0.0131(13) 0.0231(16) -0.0009(11) -0.0020(12) -0.0001(11)
C33 0.0221(19) 0.0189(18) 0.033(2) 0.0027(15) -0.0036(15) -0.0019(15)
C331 0.026(2) 0.021(2) 0.068(3) -0.004(2) 0.007(2) 0.0006(17)
C34 0.0196(18) 0.0190(18) 0.036(2) 0.0031(16) -0.0020(16) -0.0038(14)
C35 0.0171(17) 0.0204(18) 0.0244(19) -0.0011(14) -0.0018(14) -0.0027(14)
C351 0.0202(19) 0.029(2) 0.040(3) -0.0013(18) 0.0082(17) -0.0016(16)
N41 0.0175(15) 0.0247(16) 0.0162(15) -0.0004(12) 0.0012(12) -0.0019(12)
C42 0.0212(18) 0.0242(18) 0.0200(19) -0.0008(14) 0.0009(14) -0.0042(15)
C43 0.034(2) 0.037(2) 0.018(2) 0.0034(17) -0.0005(16) -0.0132(18)
C44 0.034(2) 0.049(3) 0.019(2) -0.0014(18) 0.0049(17) -0.016(2)
C45 0.025(2) 0.041(2) 0.020(2) -0.0085(17) 0.0029(15) -0.0095(17)
C46 0.0196(18) 0.0260(19) 0.0200(19) -0.0035(14) 0.0031(14) -0.0027(14)
N421 0.0280(17) 0.0202(15) 0.0193(16) 0.0019(12) 0.0014(13) -0.0045(13)
C422 0.0178(17) 0.0223(18) 0.0175(18) 0.0018(14) 0.0010(13) -0.0007(14)
N423 0.0234(16) 0.0149(14) 0.0213(16) -0.0002(12) 0.0023(12) -0.0011(12)
C424 0.033(2) 0.0148(17) 0.031(2) 0.0033(15) 0.0012(16) -0.0044(15)
C425 0.038(2) 0.0199(18) 0.026(2) 0.0047(15) 0.0007(17) -0.0096(16)
C426 0.034(2) 0.0177(17) 0.0214(19) -0.0029(14) 0.0056(16) 0.0032(15)
C427 0.057(3) 0.040(3) 0.030(2) -0.010(2) 0.000(2) -0.008(2)
C428 0.049(3) 0.047(3) 0.046(3) 0.001(2) 0.018(2) 0.022(2)
N51 0.0166(14) 0.0161(14) 0.0166(15) 0.0006(11) 0.0017(11) -0.0015(11)
N52 0.0164(15) 0.0199(15) 0.0175(16) -0.0009(11) -0.0001(12) -0.0007(11)
C53 0.029(2) 0.0197(18) 0.0183(19) -0.0022(14) 0.0007(15) 0.0001(15)
C531 0.036(2) 0.040(2) 0.020(2) -0.0031(17) -0.0037(17) 0.0002(19)
C54 0.028(2) 0.0231(18) 0.0184(19) -0.0009(14) 0.0055(15) -0.0007(15)
C55 0.0222(18) 0.0164(16) 0.0198(19) 0.0020(14) 0.0052(14) 0.0005(14)
C551 0.0194(19) 0.033(2) 0.028(2) 0.0020(17) 0.0076(16) -0.0024(16)
N61 0.0146(14) 0.0146(14) 0.0172(15) 0.0009(11) -0.0013(11) 0.0009(11)
N62 0.0165(15) 0.0134(13) 0.0201(15) -0.0006(11) -0.0021(11) 0.0016(11)
C63 0.0196(17) 0.0178(17) 0.0221(19) 0.0008(14) 0.0012(14) -0.0007(14)
C631 0.027(2) 0.0187(18) 0.034(2) -0.0048(16) -0.0013(16) 0.0029(15)
C64 0.0223(18) 0.0219(18) 0.023(2) -0.0040(14) -0.0004(15) -0.0012(15)
C65 0.0167(17) 0.0229(18) 0.0200(19) -0.0008(14) -0.0016(14) -0.0013(14)
C651 0.0201(19) 0.031(2) 0.034(2) -0.0064(17) -0.0070(16) 0.0042(16)
P11 0.0255(5) 0.0149(4) 0.0280(5) -0.0005(4) -0.0026(4) -0.0003(4)
F11 0.0299(13) 0.0338(14) 0.0607(18) 0.0163(13) -0.0103(12) -0.0067(11)
F12 0.0544(17) 0.0206(12) 0.0393(15) 0.0074(10) -0.0175(12) -0.0074(11)
F13 0.069(2) 0.0315(14) 0.0534(18) -0.0193(13) 0.0200(15) -0.0110(14)
F14 0.0269(14) 0.0259(13) 0.093(2) 0.0008(14) -0.0072(14) -0.0012(11)
F15 0.0616(19) 0.0419(16) 0.0319(15) 0.0131(12) -0.0044(13) -0.0160(13)
F16 0.0576(18) 0.0196(12) 0.0452(16) -0.0063(11) 0.0137(13) -0.0012(11)
O1 0.064(3) 0.061(3) 0.057(2) -0.0184(19) -0.0086(19) 0.028(2)
O2 0.103(3) 0.062(3) 0.0302(19) 0.0160(18) -0.015(2) -0.026(2)
C4 0.079(6) 0.241(13) 0.060(5) 0.073(6) -0.028(4) -0.046(7)
C5 0.084(4) 0.041(3) 0.030(3) 0.008(2) -0.006(3) -0.004(3)
C6 0.136(8) 0.090(6) 0.063(5) 0.016(4) -0.031(5) -0.065(5)
O3 0.062(2) 0.043(2) 0.054(2) -0.0001(17) -0.0002(18) -0.0051(18)
C7 0.054(4) 0.078(5) 0.131(7) -0.050(5) -0.025(4) 0.009(4)
C8 0.036(3) 0.044(3) 0.056(3) 0.001(2) -0.011(2) -0.006(2)
C9 0.044(4) 0.095(6) 0.119(6) 0.056(5) -0.017(4) -0.016(4)

loop_
_atom_type_symbol
_atom_type_description
_atom_type_scat_dispersion_real
_atom_type_scat_dispersion_imag
_atom_type_scat_source
C C 0.0033 0.0016
;
International Tables for Crystallography
(Vol. C, Tables 4.2.6.8 and 6.1.1.4)
;
F F 0.0171 0.0103
;
International Tables for Crystallography
(Vol. C, Tables 4.2.6.8 and 6.1.1.4)
;
P P 0.1023 0.0942
;
International Tables for Crystallography
(Vol. C, Tables 4.2.6.8 and 6.1.1.4)
;
N N 0.0061 0.0033
;
International Tables for Crystallography
(Vol. C, Tables 4.2.6.8 and 6.1.1.4)
;
Ag Ag -0.8971 1.1015
;
International Tables for Crystallography
(Vol. C, Tables 4.2.6.8 and 6.1.1.4)
;
Pt Pt -1.7033 8.3905
;
International Tables for Crystallography
(Vol. C, Tables 4.2.6.8 and 6.1.1.4)
;
O O 0.0106 0.0060
;
International Tables for Crystallography
(Vol. C, Tables 4.2.6.8 and 6.1.1.4)
;
H H 0.0000 0.0000
;
International Tables for Crystallography
(Vol. C, Table 6.1.1.4)
;

loop_
_geom_angle_atom_site_label_1
_geom_angle_atom_site_label_2
_geom_angle_atom_site_label_3
_geom_angle
C122 Pt1 N21 97.93(13)
C122 Pt1 N11 79.74(13)
N21 Pt1 N11 172.53(12)
C122 Pt1 N31 172.05(13)
N21 Pt1 N31 89.55(12)
N11 Pt1 N31 93.17(12)
C122 Pt1 Ag1 73.97(10)
N21 Pt1 Ag1 65.66(9)
N11 Pt1 Ag1 106.88(8)
N31 Pt1 Ag1 111.88(8)
C422 Pt2 N51 97.33(13)
C422 Pt2 N41 80.06(13)
N51 Pt2 N41 173.36(12)
C422 Pt2 N61 170.43(13)
N51 Pt2 N61 91.26(11)
N41 Pt2 N61 91.84(12)
C422 Pt2 Ag2 77.67(10)
N51 Pt2 Ag2 65.43(8)
N41 Pt2 Ag2 107.96(9)
N61 Pt2 Ag2 109.96(8)
N62 Ag1 N22 174.01(11)
N62 Ag1 Ag2 111.66(8)
N22 Ag1 Ag2 74.04(8)
N62 Ag1 Pt1 120.19(8)
N22 Ag1 Pt1 62.85(8)
Ag2 Ag1 Pt1 70.270(8)
N32 Ag2 N52 171.92(11)
N32 Ag2 Ag1 111.68(8)
N52 Ag2 Ag1 76.29(8)
N32 Ag2 Pt2 121.13(8)
N52 Ag2 Pt2 61.88(8)
Ag1 Ag2 Pt2 70.609(8)
C12 N11 C16 118.4(3)
C12 N11 Pt1 115.8(2)
C16 N11 Pt1 125.6(3)
N11 C12 C13 123.1(3)
N11 C12 N121 112.4(3)
C13 C12 N121 124.5(3)
C12 C13 C14 118.2(4)
C12 C13 H13 120.9
C14 C13 H13 120.9
C13 C14 C15 119.8(4)
C13 C14 H14 120.1
C15 C14 H14 120.1
C16 C15 C14 118.5(4)
C16 C15 H15 120.8
C14 C15 H15 120.8
N11 C16 C15 122.0(4)
N11 C16 H16 119.0
C15 C16 H16 119.0
C122 N121 C125 111.0(3)
C122 N121 C12 118.8(3)
C125 N121 C12 129.8(3)
N123 C122 N121 105.4(3)
N123 C122 Pt1 141.3(3)
N121 C122 Pt1 113.1(2)
C122 N123 C124 109.7(3)
C122 N123 C126 127.3(3)
C124 N123 C126 122.9(3)
C125 C124 N123 107.9(3)
C125 C124 H124 126.0
N123 C124 H124 126.0
C124 C125 N121 106.0(3)
C124 C125 H125 127.0
N121 C125 H125 127.0
N123 C126 C127 110.0(3)
N123 C126 C128 109.7(3)
C127 C126 C128 112.1(3)
N123 C126 H126 108.3
C127 C126 H126 108.3
C128 C126 H126 108.3
C126 C127 H12A 109.5
C126 C127 H12B 109.5
H12A C127 H12B 109.5
C126 C127 H12C 109.5
H12A C127 H12C 109.5
H12B C127 H12C 109.5
C126 C128 H12D 109.5
C126 C128 H12E 109.5
H12D C128 H12E 109.5
C126 C128 H12F 109.5
H12D C128 H12F 109.5
H12E C128 H12F 109.5
C25 N21 N22 109.4(3)
C25 N21 Pt1 134.2(3)
N22 N21 Pt1 116.3(2)
C23 N22 N21 107.5(3)
C23 N22 Ag1 137.2(3)
N21 N22 Ag1 115.1(2)
N22 C23 C24 109.3(3)
N22 C23 C231 120.6(3)
C24 C23 C231 130.0(4)
C23 C231 H23A 109.5
C23 C231 H23B 109.5
H23A C231 H23B 109.5
C23 C231 H23C 109.5
H23A C231 H23C 109.5
H23B C231 H23C 109.5
C25 C24 C23 105.8(3)
C25 C24 H24 127.1
C23 C24 H24 127.1
N21 C25 C24 108.0(3)
N21 C25 C251 121.7(3)
C24 C25 C251 130.3(3)
C25 C251 H25A 109.5
C25 C251 H25B 109.5
H25A C251 H25B 109.5
C25 C251 H25C 109.5
H25A C251 H25C 109.5
H25B C251 H25C 109.5
C35 N31 N32 108.9(3)
C35 N31 Pt1 130.1(2)
N32 N31 Pt1 119.4(2)
C33 N32 N31 107.3(3)
C33 N32 Ag2 128.8(3)
N31 N32 Ag2 122.7(2)
N32 C33 C34 109.7(3)
N32 C33 C331 120.5(3)
C34 C33 C331 129.7(4)
C33 C331 H33A 109.5
C33 C331 H33B 109.5
H33A C331 H33B 109.5
C33 C331 H33C 109.5
H33A C331 H33C 109.5
H33B C331 H33C 109.5
C35 C34 C33 105.6(3)
C35 C34 H34 127.2
C33 C34 H34 127.2
N31 C35 C34 108.5(3)
N31 C35 C351 121.8(3)
C34 C35 C351 129.7(3)
C35 C351 H35A 109.5
C35 C351 H35B 109.5
H35A C351 H35B 109.5
C35 C351 H35C 109.5
H35A C351 H35C 109.5
H35B C351 H35C 109.5
C42 N41 C46 118.3(3)
C42 N41 Pt2 115.5(2)
C46 N41 Pt2 126.2(3)
N41 C42 C43 123.1(4)
N41 C42 N421 112.6(3)
C43 C42 N421 124.3(4)
C44 C43 C42 117.6(4)
C44 C43 H43 121.2
C42 C43 H43 121.2
C43 C44 C45 120.0(4)
C43 C44 H44 120.0
C45 C44 H44 120.0
C46 C45 C44 119.4(4)
C46 C45 H45 120.3
C44 C45 H45 120.3
N41 C46 C45 121.5(4)
N41 C46 H46 119.2
C45 C46 H46 119.2
C422 N421 C425 111.3(3)
C422 N421 C42 118.4(3)
C425 N421 C42 130.2(3)
N423 C422 N421 104.3(3)
N423 C422 Pt2 142.0(3)
N421 C422 Pt2 113.4(3)
C422 N423 C424 110.9(3)
C422 N423 C426 125.9(3)
C424 N423 C426 123.2(3)
C425 C424 N423 107.9(3)
C425 C424 H424 126.1
N423 C424 H424 126.1
C424 C425 N421 105.7(3)
C424 C425 H425 127.1
N421 C425 H425 127.1
N423 C426 C428 108.7(3)
N423 C426 C427 110.0(3)
C428 C426 C427 113.3(4)
N423 C426 H426 108.2
C428 C426 H426 108.2
C427 C426 H426 108.2
C426 C427 H42A 109.5
C426 C427 H42B 109.5
H42A C427 H42B 109.5
C426 C427 H42C 109.5
H42A C427 H42C 109.5
H42B C427 H42C 109.5
C426 C428 H42D 109.5
C426 C428 H42E 109.5
H42D C428 H42E 109.5
C426 C428 H42F 109.5
H42D C428 H42F 109.5
H42E C428 H42F 109.5
C55 N51 N52 109.3(3)
C55 N51 Pt2 134.9(3)
N52 N51 Pt2 115.7(2)
C53 N52 N51 107.9(3)
C53 N52 Ag2 135.1(3)
N51 N52 Ag2 117.0(2)
N52 C53 C54 108.8(3)
N52 C53 C531 120.2(4)
C54 C53 C531 130.9(4)
C53 C531 H53A 109.5
C53 C531 H53B 109.5
H53A C531 H53B 109.5
C53 C531 H53C 109.5
H53A C531 H53C 109.5
H53B C531 H53C 109.5
C53 C54 C55 106.8(3)
C53 C54 H54 126.6
C55 C54 H54 126.6
N51 C55 C54 107.3(3)
N51 C55 C551 121.7(3)
C54 C55 C551 130.9(3)
C55 C551 H55A 109.5
C55 C551 H55B 109.5
H55A C551 H55B 109.5
C55 C551 H55C 109.5
H55A C551 H55C 109.5
H55B C551 H55C 109.5
C65 N61 N62 109.1(3)
C65 N61 Pt2 127.2(2)
N62 N61 Pt2 121.3(2)
C63 N62 N61 107.3(3)
C63 N62 Ag1 130.2(2)
N61 N62 Ag1 120.7(2)
N62 C63 C64 109.6(3)
N62 C63 C631 121.2(3)
C64 C63 C631 129.2(3)
C63 C631 H63A 109.5
C63 C631 H63B 109.5
H63A C631 H63B 109.5
C63 C631 H63C 109.5
H63A C631 H63C 109.5
H63B C631 H63C 109.5
C63 C64 C65 105.7(3)
C63 C64 H64 127.2
C65 C64 H64 127.2
N61 C65 C64 108.3(3)
N61 C65 C651 121.1(3)
C64 C65 C651 130.5(3)
C65 C651 H65A 109.5
C65 C651 H65B 109.5
H65A C651 H65B 109.5
C65 C651 H65C 109.5
H65A C651 H65C 109.5
H65B C651 H65C 109.5
F15 P11 F13 91.38(16)
F15 P11 F14 90.16(16)
F13 P11 F14 90.53(17)
F15 P11 F16 89.43(15)
F13 P11 F16 179.14(16)
F14 P11 F16 89.77(16)
F15 P11 F11 90.93(15)
F13 P11 F11 90.18(17)
F14 P11 F11 178.69(17)
F16 P11 F11 89.51(16)
F15 P11 F12 178.42(17)
F13 P11 F12 90.14(15)
F14 P11 F12 90.26(16)
F16 P11 F12 89.05(14)
F11 P11 F12 88.63(14)
F23 P21 F25 90.3(3)
F23 P21 F24 88.9(3)
F25 P21 F24 91.6(3)
F23 P21 F21 90.5(3)
F25 P21 F21 89.4(3)
F24 P21 F21 178.8(3)
F23 P21 F26 179.0(3)
F25 P21 F26 90.0(3)
F24 P21 F26 92.0(3)
F21 P21 F26 88.6(3)
F23 P21 F22 97.0(3)
F25 P21 F22 171.6(3)
F24 P21 F22 92.7(3)
F21 P21 F22 86.4(3)
F26 P21 F22 82.7(3)
F35 P31 F32 92.5(5)
F35 P31 F33 175.3(5)
F32 P31 F33 89.6(5)
F35 P31 F31 93.1(5)
F32 P31 F31 93.5(4)
F33 P31 F31 91.0(5)
F35 P31 F36 98.4(5)
F32 P31 F36 97.1(4)
F33 P31 F36 77.2(5)
F31 P31 F36 164.0(5)
F35 P31 F34 85.0(4)
F32 P31 F34 177.5(5)
F33 P31 F34 92.9(5)
F31 P31 F34 86.3(4)
F36 P31 F34 83.7(4)
C2A C1A H1A 109.5
C2A C1A H1B 109.5
H1A C1A H1B 109.5
C2A C1A H1C 109.5
H1A C1A H1C 109.5
H1B C1A H1C 109.5
O1 C2A C3A 124.3(10)
O1 C2A C1A 119.1(10)
C3A C2A C1A 116.6(9)
C2A C3A H3A 109.5
C2A C3A H3B 109.5
H3A C3A H3B 109.5
C2A C3A H3C 109.5
H3A C3A H3C 109.5
H3B C3A H3C 109.5
C2B C1B H1D 109.5
C2B C1B H1E 109.5
H1D C1B H1E 109.5
C2B C1B H1F 109.5
H1D C1B H1F 109.5
H1E C1B H1F 109.5
O1 C2B C3B 122.3(15)
O1 C2B C1B 117.5(13)
C3B C2B C1B 120.1(14)
C2B C3B H3D 109.5
C2B C3B H3E 109.5
H3D C3B H3E 109.5
C2B C3B H3F 109.5
H3D C3B H3F 109.5
H3E C3B H3F 109.5
C5 C4 H4A 109.5
C5 C4 H4B 109.5
H4A C4 H4B 109.5
C5 C4 H4C 109.5
H4A C4 H4C 109.5
H4B C4 H4C 109.5
O2 C5 C4 121.0(6)
O2 C5 C6 122.1(5)
C4 C5 C6 116.8(5)
C5 C6 H6A 109.5
C5 C6 H6B 109.5
H6A C6 H6B 109.5
C5 C6 H6C 109.5
H6A C6 H6C 109.5
H6B C6 H6C 109.5
C8 C7 H7A 109.5
C8 C7 H7B 109.5
H7A C7 H7B 109.5
C8 C7 H7C 109.5
H7A C7 H7C 109.5
H7B C7 H7C 109.5
O3 C8 C7 121.0(6)
O3 C8 C9 119.6(6)
C7 C8 C9 119.3(6)
C8 C9 H9A 109.5
C8 C9 H9B 109.5
H9A C9 H9B 109.5
C8 C9 H9C 109.5
H9A C9 H9C 109.5
H9B C9 H9C 109.5

loop_
_geom_bond_atom_site_label_1
_geom_bond_atom_site_label_2
_geom_bond_distance
Pt1 C122 1.977(3)
Pt1 N21 1.998(3)
Pt1 N11 2.032(3)
Pt1 N31 2.054(3)
Pt1 Ag1 3.1538(3)
Pt2 C422 1.967(4)
Pt2 N51 2.001(3)
Pt2 N41 2.032(3)
Pt2 N61 2.050(3)
Pt2 Ag2 3.1884(3)
Ag1 N62 2.086(3)
Ag1 N22 2.099(3)
Ag1 Ag2 3.0745(4)
Ag2 N32 2.075(3)
Ag2 N52 2.094(3)
N11 C12 1.345(5)
N11 C16 1.359(5)
C12 C13 1.381(5)
C12 N121 1.396(4)
C13 C14 1.382(6)
C13 H13 0.9500
C14 C15 1.401(6)
C14 H14 0.9500
C15 C16 1.379(6)
C15 H15 0.9500
C16 H16 0.9500
N121 C122 1.371(5)
N121 C125 1.386(4)
C122 N123 1.334(4)
N123 C124 1.413(5)
N123 C126 1.488(5)
C124 C125 1.335(5)
C124 H124 0.9500
C125 H125 0.9500
C126 C127 1.520(5)
C126 C128 1.525(5)
C126 H126 1.0000
C127 H12A 0.9800
C127 H12B 0.9800
C127 H12C 0.9800
C128 H12D 0.9800
C128 H12E 0.9800
C128 H12F 0.9800
N21 C25 1.341(5)
N21 N22 1.374(4)
N22 C23 1.336(5)
C23 C24 1.393(5)
C23 C231 1.501(6)
C231 H23A 0.9800
C231 H23B 0.9800
C231 H23C 0.9800
C24 C25 1.391(6)
C24 H24 0.9500
C25 C251 1.492(5)
C251 H25A 0.9800
C251 H25B 0.9800
C251 H25C 0.9800
N31 C35 1.346(5)
N31 N32 1.376(4)
N32 C33 1.340(5)
C33 C34 1.386(5)
C33 C331 1.501(5)
C331 H33A 0.9800
C331 H33B 0.9800
C331 H33C 0.9800
C34 C35 1.386(5)
C34 H34 0.9500
C35 C351 1.494(5)
C351 H35A 0.9800
C351 H35B 0.9800
C351 H35C 0.9800
N41 C42 1.349(5)
N41 C46 1.356(5)
C42 C43 1.385(5)
C42 N421 1.399(5)
C43 C44 1.380(6)
C43 H43 0.9500
C44 C45 1.384(6)
C44 H44 0.9500
C45 C46 1.375(5)
C45 H45 0.9500
C46 H46 0.9500
N421 C422 1.376(5)
N421 C425 1.392(5)
C422 N423 1.343(5)
N423 C424 1.394(5)
N423 C426 1.491(5)
C424 C425 1.342(6)
C424 H424 0.9500
C425 H425 0.9500
C426 C428 1.516(6)
C426 C427 1.524(6)
C426 H426 1.0000
C427 H42A 0.9800
C427 H42B 0.9800
C427 H42C 0.9800
C428 H42D 0.9800
C428 H42E 0.9800
C428 H42F 0.9800
N51 C55 1.351(5)
N51 N52 1.370(4)
N52 C53 1.342(5)
C53 C54 1.384(5)
C53 C531 1.492(5)
C531 H53A 0.9800
C531 H53B 0.9800
C531 H53C 0.9800
C54 C55 1.390(5)
C54 H54 0.9500
C55 C551 1.483(5)
C551 H55A 0.9800
C551 H55B 0.9800
C551 H55C 0.9800
N61 C65 1.341(4)
N61 N62 1.376(4)
N62 C63 1.345(4)
C63 C64 1.384(5)
C63 C631 1.498(5)
C631 H63A 0.9800
C631 H63B 0.9800
C631 H63C 0.9800
C64 C65 1.395(5)
C64 H64 0.9500
C65 C651 1.493(5)
C651 H65A 0.9800
C651 H65B 0.9800
C651 H65C 0.9800
P11 F15 1.586(3)
P11 F13 1.586(3)
P11 F14 1.595(3)
P11 F16 1.597(3)
P11 F11 1.598(3)
P11 F12 1.601(3)
P21 F23 1.563(5)
P21 F25 1.586(5)
P21 F24 1.600(5)
P21 F21 1.609(5)
P21 F26 1.623(7)
P21 F22 1.703(6)
P31 F35 1.536(9)
P31 F32 1.575(9)
P31 F33 1.582(9)
P31 F31 1.599(8)
P31 F36 1.617(8)
P31 F34 1.627(8)
O1 C2B 1.189(15)
O1 C2A 1.259(12)
C1A C2A 1.581(16)
C1A H1A 0.9800
C1A H1B 0.9800
C1A H1C 0.9800
C2A C3A 1.477(15)
C3A H3A 0.9800
C3A H3B 0.9800
C3A H3C 0.9800
C1B C2B 1.53(2)
C1B H1D 0.9800
C1B H1E 0.9800
C1B H1F 0.9800
C2B C3B 1.44(2)
C3B H3D 0.9800
C3B H3E 0.9800
C3B H3F 0.9800
O2 C5 1.196(6)
C4 C5 1.460(8)
C4 H4A 0.9800
C4 H4B 0.9800
C4 H4C 0.9800
C5 C6 1.506(9)
C6 H6A 0.9800
C6 H6B 0.9800
C6 H6C 0.9800
O3 C8 1.206(6)
C7 C8 1.477(8)
C7 H7A 0.9800
C7 H7B 0.9800
C7 H7C 0.9800
C8 C9 1.497(8)
C9 H9A 0.9800
C9 H9B 0.9800
C9 H9C 0.9800

loop_
_geom_torsion_atom_site_label_1
_geom_torsion_atom_site_label_2
_geom_torsion_atom_site_label_3
_geom_torsion_atom_site_label_4
_geom_torsion
C16 N11 C12 C13 0.7(6)
Pt1 N11 C12 C13 175.7(3)
C16 N11 C12 N121 -177.6(3)
Pt1 N11 C12 N121 -2.7(4)
N11 C12 C13 C14 -1.1(6)
N121 C12 C13 C14 177.0(4)
C12 C13 C14 C15 0.8(6)
C13 C14 C15 C16 -0.1(6)
C12 N11 C16 C15 0.1(6)
Pt1 N11 C16 C15 -174.4(3)
C14 C15 C16 N11 -0.4(6)
N11 C12 N121 C122 0.7(5)
C13 C12 N121 C122 -177.6(4)
N11 C12 N121 C125 -171.8(4)
C13 C12 N121 C125 9.9(6)
C125 N121 C122 N123 -0.3(4)
C12 N121 C122 N123 -174.1(3)
C125 N121 C122 Pt1 175.5(2)
C12 N121 C122 Pt1 1.6(4)
N121 C122 N123 C124 0.2(4)
Pt1 C122 N123 C124 -173.6(3)
N121 C122 N123 C126 177.0(3)
Pt1 C122 N123 C126 3.3(7)
C122 N123 C124 C125 0.0(4)
C126 N123 C124 C125 -177.0(3)
N123 C124 C125 N121 -0.2(4)
C122 N121 C125 C124 0.3(4)
C12 N121 C125 C124 173.3(4)
C122 N123 C126 C127 112.8(4)
C124 N123 C126 C127 -70.7(4)
C122 N123 C126 C128 -123.5(4)
C124 N123 C126 C128 53.0(5)
C25 N21 N22 C23 -0.3(4)
Pt1 N21 N22 C23 -178.3(2)
C25 N21 N22 Ag1 174.9(2)
Pt1 N21 N22 Ag1 -3.1(3)
N21 N22 C23 C24 0.4(4)
Ag1 N22 C23 C24 -173.2(3)
N21 N22 C23 C231 -176.6(3)
Ag1 N22 C23 C231 9.9(6)
N22 C23 C24 C25 -0.3(4)
C231 C23 C24 C25 176.3(4)
N22 N21 C25 C24 0.1(4)
Pt1 N21 C25 C24 177.6(3)
N22 N21 C25 C251 178.9(3)
Pt1 N21 C25 C251 -3.7(5)
C23 C24 C25 N21 0.1(4)
C23 C24 C25 C251 -178.5(4)
C35 N31 N32 C33 -0.4(4)
Pt1 N31 N32 C33 -167.2(3)
C35 N31 N32 Ag2 -168.6(2)
Pt1 N31 N32 Ag2 24.7(3)
N31 N32 C33 C34 -0.3(4)
Ag2 N32 C33 C34 166.9(3)
N31 N32 C33 C331 179.3(4)
Ag2 N32 C33 C331 -13.5(6)
N32 C33 C34 C35 0.8(5)
C331 C33 C34 C35 -178.7(4)
N32 N31 C35 C34 0.9(4)
Pt1 N31 C35 C34 165.8(3)
N32 N31 C35 C351 -178.9(3)
Pt1 N31 C35 C351 -14.0(6)
C33 C34 C35 N31 -1.1(4)
C33 C34 C35 C351 178.7(4)
C46 N41 C42 C43 1.4(6)
Pt2 N41 C42 C43 178.0(3)
C46 N41 C42 N421 -177.9(3)
Pt2 N41 C42 N421 -1.2(4)
N41 C42 C43 C44 -0.3(6)
N421 C42 C43 C44 178.8(4)
C42 C43 C44 C45 -1.0(6)
C43 C44 C45 C46 1.3(6)
C42 N41 C46 C45 -1.1(5)
Pt2 N41 C46 C45 -177.3(3)
C44 C45 C46 N41 -0.2(6)
N41 C42 N421 C422 1.4(5)
C43 C42 N421 C422 -177.9(4)
N41 C42 N421 C425 -174.1(4)
C43 C42 N421 C425 6.6(7)
C425 N421 C422 N423 0.1(4)
C42 N421 C422 N423 -176.3(3)
C425 N421 C422 Pt2 175.4(3)
C42 N421 C422 Pt2 -0.9(4)
N421 C422 N423 C424 -0.4(4)
Pt2 C422 N423 C424 -173.5(4)
N421 C422 N423 C426 176.7(3)
Pt2 C422 N423 C426 3.6(7)
C422 N423 C424 C425 0.5(5)
C426 N423 C424 C425 -176.6(3)
N423 C424 C425 N421 -0.5(5)
C422 N421 C425 C424 0.3(5)
C42 N421 C425 C424 176.0(4)
C422 N423 C426 C428 -117.5(4)
C424 N423 C426 C428 59.3(5)
C422 N423 C426 C427 118.0(4)
C424 N423 C426 C427 -65.3(5)
C55 N51 N52 C53 -0.1(4)
Pt2 N51 N52 C53 175.8(2)
C55 N51 N52 Ag2 -177.5(2)
Pt2 N51 N52 Ag2 -1.6(3)
N51 N52 C53 C54 0.0(4)
Ag2 N52 C53 C54 176.7(3)
N51 N52 C53 C531 -176.0(3)
Ag2 N52 C53 C531 0.7(5)
N52 C53 C54 C55 0.0(4)
C531 C53 C54 C55 175.4(4)
N52 N51 C55 C54 0.1(4)
Pt2 N51 C55 C54 -174.7(3)
N52 N51 C55 C551 177.5(3)
Pt2 N51 C55 C551 2.7(5)
C53 C54 C55 N51 -0.1(4)
C53 C54 C55 C551 -177.2(4)
C65 N61 N62 C63 -0.7(4)
Pt2 N61 N62 C63 -164.2(2)
C65 N61 N62 Ag1 -166.9(2)
Pt2 N61 N62 Ag1 29.6(3)
N61 N62 C63 C64 0.4(4)
Ag1 N62 C63 C64 164.8(3)
N61 N62 C63 C631 -177.1(3)
Ag1 N62 C63 C631 -12.7(5)
N62 C63 C64 C65 0.1(4)
C631 C63 C64 C65 177.3(4)
N62 N61 C65 C64 0.8(4)
Pt2 N61 C65 C64 163.0(2)
N62 N61 C65 C651 -179.1(3)
Pt2 N61 C65 C651 -16.8(5)
C63 C64 C65 N61 -0.5(4)
C63 C64 C65 C651 179.3(4)
